data_4334752
loop_
_publ_author_name
'Kanghee Park'
'Paraskevi O. Lagaditis'
'Alan J. Lough'
'Robert H. Morris'

_publ_section_title
;
 Synthesis of New Late Transition Metal P,P-, P,N-, and P,O- Complexes
 Using Phosphonium Dimers as Convenient Ligand Precursors
;
_journal_name_full 'Inorganic Chemistry'
_journal_page_first 5448
_journal_page_last 5456
_journal_paper_doi 10.1021/ic4003753
_journal_volume 52
_journal_year 2013
_chemical_formula_moiety 'C22 H36 Ir O P'
_chemical_formula_sum 'C22 H36 Ir O P'
_chemical_formula_weight 539.68
_chemical_name_systematic
; 
 ? 
;
_space_group_IT_number 14
_symmetry_cell_setting monoclinic
_symmetry_space_group_name_Hall '-P 2yn'
_symmetry_space_group_name_H-M 'P 1 21/n 1'
_atom_sites_solution_hydrogens geom
_atom_sites_solution_primary direct
_atom_sites_solution_secondary difmap
_audit_creation_method SHELXL-97
_cell_angle_alpha 90.00
_cell_angle_beta 90.9070(18)
_cell_angle_gamma 90.00
_cell_formula_units_Z 4
_cell_length_a 10.4122(3)
_cell_length_b 12.6241(4)
_cell_length_c 15.3073(5)
_cell_measurement_reflns_used 6969
_cell_measurement_temperature 150(1)
_cell_measurement_theta_max 27.5
_cell_measurement_theta_min 2.6
_cell_volume 2011.81(11)
_computing_cell_refinement 'Denzo-SMN (Otwinowski & Minor, 1997)'
_computing_data_collection 'Collect (Nonius B.V., 1997-2002)'
_computing_data_reduction Denzo-SMN
_computing_molecular_graphics 'PLATON (Spek, 2009)'
_computing_publication_material 'SHELXTL V6.1'
_computing_structure_refinement 'SHELXTL V6.1 (Sheldrick, 2008)'
_computing_structure_solution 'SIR-92 (Altomare et al., 1994)'
_diffrn_ambient_temperature 150(1)
_diffrn_detector_area_resol_mean 9
_diffrn_measured_fraction_theta_full 0.997
_diffrn_measured_fraction_theta_max 0.992
_diffrn_measurement_device_type 'Nonius KappaCCD'
_diffrn_measurement_method '\f scans and \w scans with \k offsets'
_diffrn_radiation_monochromator graphite
_diffrn_radiation_source 'fine-focus sealed tube'
_diffrn_radiation_type MoK\a
_diffrn_radiation_wavelength 0.71073
_diffrn_reflns_av_R_equivalents 0.0402
_diffrn_reflns_av_sigmaI/netI 0.0448
_diffrn_reflns_limit_h_max 13
_diffrn_reflns_limit_h_min -13
_diffrn_reflns_limit_k_max 16
_diffrn_reflns_limit_k_min -15
_diffrn_reflns_limit_l_max 19
_diffrn_reflns_limit_l_min -19
_diffrn_reflns_number 11421
_diffrn_reflns_theta_full 25.00
_diffrn_reflns_theta_max 27.50
_diffrn_reflns_theta_min 2.85
_diffrn_standards_number 0
_exptl_absorpt_coefficient_mu 6.724
_exptl_absorpt_correction_T_max 0.227
_exptl_absorpt_correction_T_min 0.170
_exptl_absorpt_correction_type multi-scan
_exptl_absorpt_process_details
;
multi-scan from symmetry-related measurements 
 Sortav (Blessing 1995)
;
_exptl_crystal_colour red
_exptl_crystal_density_diffrn 1.782
_exptl_crystal_description block
_exptl_crystal_F_000 1072
_exptl_crystal_size_max 0.32
_exptl_crystal_size_mid 0.28
_exptl_crystal_size_min 0.24
_refine_diff_density_max 1.925
_refine_diff_density_min -1.273
_refine_diff_density_rms 0.160
_refine_ls_extinction_method none
_refine_ls_goodness_of_fit_ref 1.046
_refine_ls_hydrogen_treatment constr
_refine_ls_matrix_type full
_refine_ls_number_parameters 226
_refine_ls_number_reflns 4595
_refine_ls_number_restraints 0
_refine_ls_restrained_S_all 1.046
_refine_ls_R_factor_all 0.0425
_refine_ls_R_factor_gt 0.0312
_refine_ls_shift/su_max 0.001
_refine_ls_shift/su_mean 0.000
_refine_ls_structure_factor_coef Fsqd
_refine_ls_weighting_details 'calc w=1/[\s^2^(Fo^2^)+(0.0295P)^2^+3.6095P] where P=(Fo^2^+2Fc^2^)/3'
_refine_ls_weighting_scheme calc
_refine_ls_wR_factor_gt 0.0672
_refine_ls_wR_factor_ref 0.0719
_reflns_number_gt 3854
_reflns_number_total 4595
_reflns_threshold_expression I>2\s(I)
_cod_data_source_file ic4003753_si_001_5.cif
_cod_data_source_block 4b
_cod_original_sg_symbol_H-M 'P 21/n'
_cod_database_code 4334752

loop_
_symmetry_equiv_pos_as_xyz
'x, y, z'
'-x+1/2, y+1/2, -z+1/2'
'-x, -y, -z'
'x-1/2, -y-1/2, z-1/2'

loop_
_atom_site_label
_atom_site_type_symbol
_atom_site_fract_x
_atom_site_fract_y
_atom_site_fract_z
_atom_site_U_iso_or_equiv
_atom_site_adp_type
_atom_site_occupancy
_atom_site_symmetry_multiplicity
_atom_site_calc_flag
_atom_site_refinement_flags
Ir1 Ir 0.487973(15) 0.157958(13) 0.788535(10) 0.01639(7) Uani 1 1 d .
P1 P 0.69298(11) 0.21969(9) 0.76274(7) 0.0174(2) Uani 1 1 d .
O1 O 0.4379(3) 0.3126(2) 0.7671(2) 0.0214(7) Uani 1 1 d .
C1 C 0.6532(4) 0.3512(3) 0.7283(3) 0.0207(9) Uani 1 1 d .
H1 H 0.7143 0.3985 0.7045 0.025 Uiso 1 1 calc R
C2 C 0.5299(4) 0.3769(4) 0.7392(3) 0.0230(10) Uani 1 1 d .
H2 H 0.5057 0.4477 0.7257 0.028 Uiso 1 1 calc R
C3 C 0.2995(4) 0.1355(4) 0.8460(3) 0.0196(9) Uani 1 1 d .
H3A H 0.2566 0.2026 0.8643 0.024 Uiso 1 1 calc R
C4 C 0.2896(4) 0.1139(4) 0.7568(3) 0.0216(10) Uani 1 1 d .
H4A H 0.2408 0.1683 0.7223 0.026 Uiso 1 1 calc R
C5 C 0.2807(4) 0.0020(4) 0.7199(3) 0.0236(10) Uani 1 1 d .
H5A H 0.2237 0.0024 0.6675 0.028 Uiso 1 1 calc R
H5B H 0.2415 -0.0450 0.7639 0.028 Uiso 1 1 calc R
C6 C 0.4118(4) -0.0424(4) 0.6953(3) 0.0260(10) Uani 1 1 d .
H6A H 0.4096 -0.1205 0.7003 0.031 Uiso 1 1 calc R
H6B H 0.4286 -0.0245 0.6335 0.031 Uiso 1 1 calc R
C7 C 0.5217(4) 0.0003(3) 0.7525(3) 0.0219(10) Uani 1 1 d .
H7A H 0.6089 -0.0123 0.7281 0.026 Uiso 1 1 calc R
C8 C 0.5201(4) 0.0058(3) 0.8450(3) 0.0209(10) Uani 1 1 d .
H8A H 0.6060 -0.0031 0.8742 0.025 Uiso 1 1 calc R
C9 C 0.4070(4) -0.0344(4) 0.8982(3) 0.0238(10) Uani 1 1 d .
H9A H 0.4398 -0.0632 0.9544 0.029 Uiso 1 1 calc R
H9B H 0.3642 -0.0929 0.8660 0.029 Uiso 1 1 calc R
C10 C 0.3080(5) 0.0521(4) 0.9167(3) 0.0276(11) Uani 1 1 d .
H10A H 0.2225 0.0188 0.9231 0.033 Uiso 1 1 calc R
H10B H 0.3307 0.0868 0.9729 0.033 Uiso 1 1 calc R
C11 C 0.8062(4) 0.2381(3) 0.8558(3) 0.0182(9) Uani 1 1 d .
H11A H 0.8787 0.2824 0.8343 0.022 Uiso 1 1 calc R
C12 C 0.7428(5) 0.3000(4) 0.9291(3) 0.0257(10) Uani 1 1 d .
H12A H 0.7079 0.3673 0.9055 0.031 Uiso 1 1 calc R
H12B H 0.6703 0.2583 0.9522 0.031 Uiso 1 1 calc R
C13 C 0.8376(5) 0.3240(4) 1.0030(3) 0.0263(11) Uani 1 1 d .
H13A H 0.7931 0.3618 1.0503 0.032 Uiso 1 1 calc R
H13B H 0.9066 0.3706 0.9812 0.032 Uiso 1 1 calc R
C14 C 0.8960(5) 0.2220(4) 1.0386(3) 0.0283(11) Uani 1 1 d .
H14A H 0.9610 0.2392 1.0844 0.034 Uiso 1 1 calc R
H14B H 0.8281 0.1787 1.0656 0.034 Uiso 1 1 calc R
C15 C 0.9586(5) 0.1591(4) 0.9665(3) 0.0281(11) Uani 1 1 d .
H15A H 0.9920 0.0917 0.9908 0.034 Uiso 1 1 calc R
H15B H 1.0323 0.1996 0.9438 0.034 Uiso 1 1 calc R
C16 C 0.8650(5) 0.1352(4) 0.8917(3) 0.0265(10) Uani 1 1 d .
H16A H 0.7959 0.0882 0.9126 0.032 Uiso 1 1 calc R
H16B H 0.9106 0.0978 0.8445 0.032 Uiso 1 1 calc R
C17 C 0.7892(4) 0.1563(3) 0.6768(3) 0.0170(9) Uani 1 1 d .
H17A H 0.8010 0.0802 0.6933 0.020 Uiso 1 1 calc R
C18 C 0.9230(4) 0.2049(4) 0.6663(3) 0.0241(10) Uani 1 1 d .
H18A H 0.9146 0.2813 0.6529 0.029 Uiso 1 1 calc R
H18B H 0.9723 0.1977 0.7219 0.029 Uiso 1 1 calc R
C19 C 0.9955(5) 0.1499(4) 0.5931(3) 0.0251(10) Uani 1 1 d .
H19A H 1.0798 0.1848 0.5858 0.030 Uiso 1 1 calc R
H19B H 1.0115 0.0751 0.6096 0.030 Uiso 1 1 calc R
C20 C 0.9213(5) 0.1532(4) 0.5068(3) 0.0261(10) Uani 1 1 d .
H20A H 0.9146 0.2275 0.4865 0.031 Uiso 1 1 calc R
H20B H 0.9686 0.1126 0.4623 0.031 Uiso 1 1 calc R
C21 C 0.7879(5) 0.1073(4) 0.5158(3) 0.0281(11) Uani 1 1 d .
H21A H 0.7948 0.0303 0.5271 0.034 Uiso 1 1 calc R
H21B H 0.7396 0.1170 0.4602 0.034 Uiso 1 1 calc R
C22 C 0.7135(4) 0.1592(3) 0.5897(3) 0.0199(9) Uani 1 1 d .
H22A H 0.6307 0.1219 0.5967 0.024 Uiso 1 1 calc R
H22B H 0.6946 0.2337 0.5741 0.024 Uiso 1 1 calc R

loop_
_atom_site_aniso_label
_atom_site_aniso_U_11
_atom_site_aniso_U_22
_atom_site_aniso_U_33
_atom_site_aniso_U_23
_atom_site_aniso_U_13
_atom_site_aniso_U_12
Ir1 0.01530(10) 0.01551(10) 0.01840(10) -0.00006(7) 0.00194(6) -0.00011(7)
P1 0.0160(5) 0.0177(5) 0.0185(6) -0.0008(5) 0.0011(4) -0.0014(4)
O1 0.0201(16) 0.0177(15) 0.0264(17) 0.0032(14) 0.0025(14) 0.0004(13)
C1 0.019(2) 0.018(2) 0.025(2) 0.0001(19) 0.0004(18) -0.0050(18)
C2 0.028(3) 0.019(2) 0.022(2) -0.001(2) 0.0022(19) -0.0014(19)
C3 0.014(2) 0.022(2) 0.023(2) 0.0035(19) 0.0062(18) 0.0019(17)
C4 0.014(2) 0.020(2) 0.031(3) 0.001(2) 0.0010(19) 0.0017(18)
C5 0.019(2) 0.025(2) 0.027(2) -0.007(2) -0.0026(19) -0.0030(18)
C6 0.024(2) 0.025(2) 0.029(3) -0.008(2) 0.001(2) -0.002(2)
C7 0.019(2) 0.020(2) 0.026(2) -0.0001(19) 0.0069(19) 0.0033(18)
C8 0.019(2) 0.015(2) 0.029(2) 0.0047(19) -0.0010(18) 0.0002(17)
C9 0.028(2) 0.026(2) 0.018(2) 0.007(2) 0.0032(19) -0.004(2)
C10 0.032(3) 0.026(3) 0.025(2) 0.004(2) 0.008(2) 0.001(2)
C11 0.016(2) 0.020(2) 0.019(2) -0.0021(18) 0.0015(17) -0.0009(17)
C12 0.026(3) 0.028(2) 0.023(2) -0.009(2) 0.001(2) 0.007(2)
C13 0.029(3) 0.032(3) 0.018(2) -0.009(2) 0.004(2) -0.002(2)
C14 0.027(3) 0.035(3) 0.022(2) 0.000(2) -0.004(2) -0.010(2)
C15 0.024(2) 0.030(3) 0.031(3) 0.001(2) -0.006(2) 0.004(2)
C16 0.027(3) 0.024(2) 0.028(3) -0.003(2) -0.003(2) -0.001(2)
C17 0.018(2) 0.016(2) 0.017(2) -0.0043(18) 0.0031(17) -0.0011(17)
C18 0.022(2) 0.030(3) 0.021(2) -0.004(2) 0.0010(19) -0.003(2)
C19 0.019(2) 0.033(3) 0.023(2) -0.002(2) 0.0046(19) 0.005(2)
C20 0.028(3) 0.029(3) 0.021(2) -0.001(2) 0.007(2) 0.001(2)
C21 0.035(3) 0.027(3) 0.023(2) -0.003(2) 0.003(2) -0.003(2)
C22 0.020(2) 0.022(2) 0.018(2) -0.0024(19) 0.0018(18) -0.0034(18)

loop_
_atom_type_symbol
_atom_type_description
_atom_type_scat_dispersion_real
_atom_type_scat_dispersion_imag
_atom_type_scat_source
C C 0.0033 0.0016 'International Tables Vol C Tables 4.2.6.8 and 6.1.1.4'
H H 0.0000 0.0000 'International Tables Vol C Tables 4.2.6.8 and 6.1.1.4'
O O 0.0106 0.0060 'International Tables Vol C Tables 4.2.6.8 and 6.1.1.4'
P P 0.1023 0.0942 'International Tables Vol C Tables 4.2.6.8 and 6.1.1.4'
Ir Ir -1.4442 7.9887 'International Tables Vol C Tables 4.2.6.8 and 6.1.1.4'

loop_
_geom_angle_atom_site_label_1
_geom_angle_atom_site_label_2
_geom_angle_atom_site_label_3
_geom_angle
O1 Ir1 C7 155.10(16)
O1 Ir1 C8 164.44(15)
C7 Ir1 C8 39.20(18)
O1 Ir1 C3 87.74(14)
C7 Ir1 C3 97.92(17)
C8 Ir1 C3 81.67(17)
O1 Ir1 C4 88.25(15)
C7 Ir1 C4 82.05(17)
C8 Ir1 C4 90.14(17)
C3 Ir1 C4 37.25(17)
O1 Ir1 P1 83.37(9)
C7 Ir1 P1 96.68(13)
C8 Ir1 P1 103.53(12)
C3 Ir1 P1 162.05(13)
C4 Ir1 P1 156.82(13)
C1 P1 C17 108.5(2)
C1 P1 C11 104.6(2)
C17 P1 C11 104.87(19)
C1 P1 Ir1 98.80(15)
C17 P1 Ir1 119.18(14)
C11 P1 Ir1 119.34(14)
C2 O1 Ir1 116.8(3)
C2 C1 P1 114.0(3)
C2 C1 H1 123.0
P1 C1 H1 123.0
O1 C2 C1 126.1(4)
O1 C2 H2 117.0
C1 C2 H2 117.0
C4 C3 C10 124.6(4)
C4 C3 Ir1 71.6(2)
C10 C3 Ir1 109.7(3)
C4 C3 H3A 114.3
C10 C3 H3A 114.3
Ir1 C3 H3A 114.3
C3 C4 C5 123.1(4)
C3 C4 Ir1 71.2(3)
C5 C4 Ir1 111.7(3)
C3 C4 H4A 114.4
C5 C4 H4A 114.4
Ir1 C4 H4A 114.4
C4 C5 C6 112.4(4)
C4 C5 H5A 109.1
C6 C5 H5A 109.1
C4 C5 H5B 109.1
C6 C5 H5B 109.1
H5A C5 H5B 107.8
C7 C6 C5 113.1(4)
C7 C6 H6A 109.0
C5 C6 H6A 109.0
C7 C6 H6B 109.0
C5 C6 H6B 109.0
H6A C6 H6B 107.8
C8 C7 C6 124.7(4)
C8 C7 Ir1 71.7(2)
C6 C7 Ir1 111.0(3)
C8 C7 H7A 113.9
C6 C7 H7A 113.9
Ir1 C7 H7A 113.9
C7 C8 C9 122.5(4)
C7 C8 Ir1 69.1(2)
C9 C8 Ir1 113.5(3)
C7 C8 H8A 114.6
C9 C8 H8A 114.6
Ir1 C8 H8A 114.6
C8 C9 C10 112.8(4)
C8 C9 H9A 109.0
C10 C9 H9A 109.0
C8 C9 H9B 109.0
C10 C9 H9B 109.0
H9A C9 H9B 107.8
C3 C10 C9 113.3(4)
C3 C10 H10A 108.9
C9 C10 H10A 108.9
C3 C10 H10B 108.9
C9 C10 H10B 108.9
H10A C10 H10B 107.7
C12 C11 C16 110.2(4)
C12 C11 P1 110.7(3)
C16 C11 P1 114.6(3)
C12 C11 H11A 107.0
C16 C11 H11A 107.0
P1 C11 H11A 107.0
C13 C12 C11 111.4(4)
C13 C12 H12A 109.3
C11 C12 H12A 109.3
C13 C12 H12B 109.3
C11 C12 H12B 109.3
H12A C12 H12B 108.0
C12 C13 C14 110.5(4)
C12 C13 H13A 109.6
C14 C13 H13A 109.6
C12 C13 H13B 109.6
C14 C13 H13B 109.6
H13A C13 H13B 108.1
C15 C14 C13 110.9(4)
C15 C14 H14A 109.5
C13 C14 H14A 109.5
C15 C14 H14B 109.5
C13 C14 H14B 109.5
H14A C14 H14B 108.0
C14 C15 C16 112.0(4)
C14 C15 H15A 109.2
C16 C15 H15A 109.2
C14 C15 H15B 109.2
C16 C15 H15B 109.2
H15A C15 H15B 107.9
C15 C16 C11 110.4(4)
C15 C16 H16A 109.6
C11 C16 H16A 109.6
C15 C16 H16B 109.6
C11 C16 H16B 109.6
H16A C16 H16B 108.1
C18 C17 C22 110.7(4)
C18 C17 P1 113.9(3)
C22 C17 P1 109.3(3)
C18 C17 H17A 107.6
C22 C17 H17A 107.6
P1 C17 H17A 107.6
C19 C18 C17 110.8(4)
C19 C18 H18A 109.5
C17 C18 H18A 109.5
C19 C18 H18B 109.5
C17 C18 H18B 109.5
H18A C18 H18B 108.1
C20 C19 C18 112.0(4)
C20 C19 H19A 109.2
C18 C19 H19A 109.2
C20 C19 H19B 109.2
C18 C19 H19B 109.2
H19A C19 H19B 107.9
C21 C20 C19 111.4(4)
C21 C20 H20A 109.3
C19 C20 H20A 109.3
C21 C20 H20B 109.3
C19 C20 H20B 109.3
H20A C20 H20B 108.0
C20 C21 C22 112.3(4)
C20 C21 H21A 109.1
C22 C21 H21A 109.1
C20 C21 H21B 109.1
C22 C21 H21B 109.1
H21A C21 H21B 107.9
C21 C22 C17 111.9(4)
C21 C22 H22A 109.2
C17 C22 H22A 109.2
C21 C22 H22B 109.2
C17 C22 H22B 109.2
H22A C22 H22B 107.9

loop_
_geom_bond_atom_site_label_1
_geom_bond_atom_site_label_2
_geom_bond_distance
Ir1 O1 2.046(3)
Ir1 C7 2.097(4)
Ir1 C8 2.131(4)
Ir1 C3 2.182(4)
Ir1 C4 2.186(4)
Ir1 P1 2.3122(11)
P1 C1 1.788(5)
P1 C17 1.848(4)
P1 C11 1.849(4)
O1 C2 1.331(6)
C1 C2 1.337(6)
C1 H1 0.9500
C2 H2 0.9500
C3 C4 1.395(6)
C3 C10 1.511(6)
C3 H3A 1.0000
C4 C5 1.524(6)
C4 H4A 1.0000
C5 C6 1.529(6)
C5 H5A 0.9900
C5 H5B 0.9900
C6 C7 1.528(7)
C6 H6A 0.9900
C6 H6B 0.9900
C7 C8 1.418(7)
C7 H7A 1.0000
C8 C9 1.529(6)
C8 H8A 1.0000
C9 C10 1.531(6)
C9 H9A 0.9900
C9 H9B 0.9900
C10 H10A 0.9900
C10 H10B 0.9900
C11 C12 1.527(6)
C11 C16 1.534(6)
C11 H11A 1.0000
C12 C13 1.519(7)
C12 H12A 0.9900
C12 H12B 0.9900
C13 C14 1.521(7)
C13 H13A 0.9900
C13 H13B 0.9900
C14 C15 1.516(7)
C14 H14A 0.9900
C14 H14B 0.9900
C15 C16 1.522(7)
C15 H15A 0.9900
C15 H15B 0.9900
C16 H16A 0.9900
C16 H16B 0.9900
C17 C18 1.534(6)
C17 C22 1.538(6)
C17 H17A 1.0000
C18 C19 1.528(6)
C18 H18A 0.9900
C18 H18B 0.9900
C19 C20 1.521(7)
C19 H19A 0.9900
C19 H19B 0.9900
C20 C21 1.513(7)
C20 H20A 0.9900
C20 H20B 0.9900
C21 C22 1.528(6)
C21 H21A 0.9900
C21 H21B 0.9900
C22 H22A 0.9900
C22 H22B 0.9900
